data_1557823
loop_
_publ_author_name
'Yang, Wei-Qun'
'Shao, Xue-Hua'
'Deng, Fang'
'Hu, Li-Jun'
'Xiong, Yu'
'Huang, Xiao-Jun'
'Fan, Chun-Lin'
'Jiang, Ren-Wang'
'Ye, Wen-Cai'
'Wang, Ying'

_publ_section_title
;
 Unprecedented Quassinoids from Eurycoma longifolia: Biogenetic Evidence
 and Antifeedant Effects
;
_journal_name_full 'Journal of Natural Products'
_journal_paper_doi 10.1021/acs.jnatprod.0c00244
_journal_year 2020
_chemical_absolute_configuration ad
_chemical_formula_moiety 'C28 H36 O9, C H Cl3'
_chemical_formula_sum 'C29 H37 Cl3 O9'
_chemical_formula_weight 635.93
_space_group_crystal_system orthorhombic
_space_group_IT_number 19
_space_group_name_Hall 'P 2ac 2ab'
_space_group_name_H-M_alt 'P 21 21 21'
_atom_sites_solution_hydrogens geom
_atom_sites_solution_primary iterative
_audit_creation_date 2020-01-12
_audit_creation_method
;
Olex2 1.3
(compiled Nov 21 2019 18:26:39 for OlexSys, GUI svn.r6003)
;
_cell_angle_alpha 90
_cell_angle_beta 90
_cell_angle_gamma 90
_cell_formula_units_Z 4
_cell_length_a 10.2039(2)
_cell_length_b 13.7078(5)
_cell_length_c 24.7447(7)
_cell_measurement_reflns_used 7368
_cell_measurement_temperature 100.00(10)
_cell_measurement_theta_max 73.1860
_cell_measurement_theta_min 3.5470
_cell_volume 3461.12(17)
_computing_cell_refinement 'CrysAlisPro 1.171.38.43f (Rigaku OD, 2015)'
_computing_data_collection 'CrysAlisPro 1.171.38.43f (Rigaku OD, 2015)'
_computing_data_reduction 'CrysAlisPro 1.171.38.43f (Rigaku OD, 2015)'
_computing_molecular_graphics 'Olex2 1.3 (Dolomanov et al., 2009)'
_computing_publication_material 'Olex2 1.3 (Dolomanov et al., 2009)'
_computing_structure_refinement 'SHELXL 2018/3 (Sheldrick, 2015)'
_computing_structure_solution 'olex2.solve 1.3 (Bourhis et al., 2015)'
_diffrn_ambient_temperature 100.00(10)
_diffrn_detector_area_resol_mean 5.2684
_diffrn_detector_type AtlasS2
_diffrn_measured_fraction_theta_full 0.999
_diffrn_measured_fraction_theta_max 0.992
_diffrn_measurement_details
;
List of Runs (angles in degrees, time in seconds):

  # Type    Start    End  Width  t~exp~   \w     \q     \k     \f   Frames
--------------------------------------------------------------------------
  1  \w     23.00  69.00   1.00    3.00    --   40.98 -99.00 -60.00   46
  2  \w     34.00  92.00   1.00    3.00    --   40.98-132.00 -85.00   58
  3  \w     43.00 134.00   1.00   10.00    --  106.95 -61.00  30.00   91
  4  \w     75.00 135.00   1.00   10.00    --  106.95 -30.00  60.00   60
  5  \w    106.00 145.00   1.00   10.00    --  106.95  45.00   0.00   39
  6  \w    139.00 164.00   1.00   10.00    --  106.95 125.00 120.00   25
  7  \w    108.00 174.00   1.00   10.00    --  106.95 125.00  60.00   66
  8  \w     80.00 178.00   1.00   10.00    --  106.95  30.00 120.00   98
  9  \w     80.00 149.00   1.00   10.00    --  106.95  30.00  60.00   69
 10  \w     68.00 109.00   1.00   10.00    --  106.95 -94.00 -30.00   41
 11  \w     93.00 120.00   1.00   10.00    --  106.95-125.00 -90.00   27
 12  \w     90.00 119.00   1.00   10.00    --  106.95-125.00-180.00   29
 13  \w     70.00 129.00   1.00   10.00    --  106.95 -45.00-120.00   59
 14  \w     33.00 105.00   1.00   10.00    --  106.95 -94.00  60.00   72
 15  \w     48.00 139.00   1.00   10.00    --  106.95 -77.00 150.00   91
 16  \w     43.00  90.00   1.00    3.00    --   40.98-137.00  97.00   47
 17  \w     45.00 119.00   1.00   10.00    --  106.95 -30.00 150.00   74
 18  \w     20.00 115.00   1.00    3.00    --   40.98  38.00-180.00   95
 19  \w   -127.00  40.00   1.00    3.00    --  -40.98   0.00   0.00  167
;
_diffrn_measurement_device 'four-circle diffractometer'
_diffrn_measurement_device_type 'SuperNova, Dual, Cu at zero, AtlasS2'
_diffrn_measurement_method '\w scans'
_diffrn_radiation_type CuK\a
_diffrn_radiation_wavelength 1.54184
_diffrn_reflns_av_R_equivalents 0.0917
_diffrn_reflns_av_unetI/netI 0.0702
_diffrn_reflns_Laue_measured_fraction_full 0.999
_diffrn_reflns_Laue_measured_fraction_max 0.992
_diffrn_reflns_limit_h_max 12
_diffrn_reflns_limit_h_min -7
_diffrn_reflns_limit_k_max 16
_diffrn_reflns_limit_k_min -16
_diffrn_reflns_limit_l_max 29
_diffrn_reflns_limit_l_min -30
_diffrn_reflns_number 25004
_diffrn_reflns_point_group_measured_fraction_full 0.999
_diffrn_reflns_point_group_measured_fraction_max 0.986
_diffrn_reflns_theta_full 67.684
_diffrn_reflns_theta_max 73.684
_diffrn_reflns_theta_min 4.688
_exptl_absorpt_coefficient_mu 2.784
_exptl_absorpt_correction_T_max 1.00000
_exptl_absorpt_correction_T_min 0.31461
_exptl_absorpt_correction_type multi-scan
_exptl_absorpt_process_details
;
CrysAlisPro 1.171.38.43f (Rigaku Oxford Diffraction, 2015)
Empirical absorption correction using spherical harmonics,
 implemented in SCALE3 ABSPACK scaling algorithm.
;
_exptl_crystal_colour colourless
_exptl_crystal_colour_primary colourless
_exptl_crystal_density_diffrn 1.220
_exptl_crystal_description block
_exptl_crystal_F_000 1336
_exptl_crystal_size_max 0.13
_exptl_crystal_size_mid 0.12
_exptl_crystal_size_min 0.11
_refine_diff_density_max 1.145
_refine_diff_density_min -0.446
_refine_diff_density_rms 0.119
_refine_ls_abs_structure_details
;
 Flack x determined using 2172 quotients [(I+)-(I-)]/[(I+)+(I-)]
 (Parsons, Flack and Wagner, Acta Cryst. B69 (2013) 249-259).
;
_refine_ls_abs_structure_Flack 0.05(2)
_refine_ls_extinction_method none
_refine_ls_goodness_of_fit_ref 1.062
_refine_ls_hydrogen_treatment constr
_refine_ls_matrix_type full
_refine_ls_number_parameters 377
_refine_ls_number_reflns 6895
_refine_ls_number_restraints 0
_refine_ls_restrained_S_all 1.062
_refine_ls_R_factor_all 0.0935
_refine_ls_R_factor_gt 0.0838
_refine_ls_shift/su_max 0.000
_refine_ls_shift/su_mean 0.000
_refine_ls_structure_factor_coef Fsqd
_refine_ls_weighting_details 'w=1/[\s^2^(Fo^2^)+(0.1511P)^2^+2.9858P] where P=(Fo^2^+2Fc^2^)/3'
_refine_ls_weighting_scheme calc
_refine_ls_wR_factor_gt 0.2269
_refine_ls_wR_factor_ref 0.2396
_reflns_Friedel_coverage 0.770
_reflns_Friedel_fraction_full 1.000
_reflns_Friedel_fraction_max 0.978
_reflns_number_gt 6000
_reflns_number_total 6895
_reflns_threshold_expression 'I > 2\s(I)'
_cod_data_source_file np0c00244_si_004.cif
_cod_data_source_block exp_1494
_cod_database_code 1557823
_shelx_shelxl_version_number 2018/3
_shelx_space_group_comment
;
The symmetry employed for this shelxl refinement is uniquely defined
by the following loop, which should always be used as a source of
symmetry information in preference to the above space-group names.
They are only intended as comments.
;
_shelx_estimated_absorpt_t_max 0.749
_shelx_estimated_absorpt_t_min 0.714
_olex2_refinement_description
;
1. Fixed Uiso
 At 1.2 times of:
  All C(H) groups, All C(H,H) groups
 At 1.5 times of:
  All C(H,H,H) groups, All O(H) groups
2.a Ternary CH refined with riding coordinates:
 C5(H5), C7(H7), C9(H9), C11(H11), C17(H17), C20(H20), C2S(H2S)
2.b Secondary CH2 refined with riding coordinates:
 C6(H6A,H6B), C12(H12A,H12B), C21(H21A,H21B), C22(H22A,H22B), C28(H28A,H28B)
2.c Aromatic/amide H refined with riding coordinates:
 C2(H2), C3(H3), C15(H15)
2.d Idealised Me refined as rotating group:
 C18(H18A,H18B,H18C), C19(H19A,H19B,H19C), C29(H29A,H29B,H29C), C30(H30A,H30B,
 H30C), C32(H32A,H32B,H32C)
2.e Idealised tetrahedral OH refined as rotating group:
 O2(H2A), O7(H7A)
;
_smtbx_masks_void_probe_radius 1.2
_smtbx_masks_void_truncation_radius 1.2
_olex2_submission_special_instructions 'No special instructions were received'
_oxdiff_exptl_absorpt_empirical_details
;
Empirical correction (ABSPACK) includes:
- Absorption correction using spherical harmonics
- Frame scaling
- Detector area scaling
;

loop_
_space_group_symop_operation_xyz
'x, y, z'
'-x+1/2, -y, z+1/2'
'-x, y+1/2, -z+1/2'
'x+1/2, -y+1/2, -z'

loop_
_atom_site_label
_atom_site_type_symbol
_atom_site_fract_x
_atom_site_fract_y
_atom_site_fract_z
_atom_site_U_iso_or_equiv
_atom_site_adp_type
_atom_site_occupancy
_atom_site_site_symmetry_order
_atom_site_calc_flag
_atom_site_refinement_flags_posn
_atom_site_refinement_flags_adp
_atom_site_refinement_flags_occupancy
_atom_site_disorder_assembly
_atom_site_disorder_group
C1 C 0.1660(6) 0.5542(6) 0.7800(2) 0.0290(14) Uani 1 1 d . . . . .
C2 C 0.0637(7) 0.5692(6) 0.8217(3) 0.0358(16) Uani 1 1 d . . . . .
H2 H 0.076723 0.618593 0.846914 0.043 Uiso 1 1 calc R U . . .
C3 C -0.0444(7) 0.5172(6) 0.8253(3) 0.0332(15) Uani 1 1 d . . . . .
H3 H -0.102367 0.531088 0.853266 0.040 Uiso 1 1 calc R U . . .
C4 C -0.0798(7) 0.4359(6) 0.7864(3) 0.0346(15) Uani 1 1 d . . . . .
C5 C 0.0169(6) 0.4312(5) 0.7378(2) 0.0279(13) Uani 1 1 d . . . . .
H5 H -0.011985 0.482342 0.712779 0.033 Uiso 1 1 calc R U . . .
C6 C 0.0043(6) 0.3368(5) 0.7069(2) 0.0264(12) Uani 1 1 d . . . . .
H6A H -0.087609 0.324618 0.699506 0.032 Uiso 1 1 calc R U . . .
H6B H 0.036399 0.283793 0.729239 0.032 Uiso 1 1 calc R U . . .
C7 C 0.0795(6) 0.3370(5) 0.6536(3) 0.0251(12) Uani 1 1 d . . . . .
H7 H 0.077977 0.270666 0.638871 0.030 Uiso 1 1 calc R U . . .
C8 C 0.2216(6) 0.3681(5) 0.6595(2) 0.0253(13) Uani 1 1 d . . . . .
C9 C 0.2340(6) 0.4624(5) 0.6950(2) 0.0238(12) Uani 1 1 d . . . . .
H9 H 0.184484 0.511995 0.675061 0.029 Uiso 1 1 calc R U . . .
C10 C 0.1625(6) 0.4552(5) 0.7509(2) 0.0266(13) Uani 1 1 d . . . . .
C11 C 0.3765(6) 0.5012(5) 0.6953(2) 0.0255(13) Uani 1 1 d . . . . .
H11 H 0.409542 0.501020 0.732488 0.031 Uiso 1 1 calc R U . . .
C12 C 0.4739(6) 0.4467(5) 0.6590(2) 0.0259(12) Uani 1 1 d . . . . .
H12A H 0.498261 0.386362 0.676795 0.031 Uiso 1 1 calc R U . . .
H12B H 0.552518 0.486013 0.655664 0.031 Uiso 1 1 calc R U . . .
C13 C 0.4236(6) 0.4218(5) 0.6009(3) 0.0283(14) Uani 1 1 d . . . . .
C14 C 0.2779(7) 0.3973(5) 0.6045(2) 0.0262(13) Uani 1 1 d . . . . .
C15 C 0.1956(7) 0.4084(5) 0.5626(3) 0.0283(14) Uani 1 1 d . . . . .
H15 H 0.230922 0.413436 0.528070 0.034 Uiso 1 1 calc R U . . .
C16 C 0.0551(7) 0.4131(5) 0.5685(2) 0.0285(13) Uani 1 1 d . . . . .
C17 C 0.5006(7) 0.3323(5) 0.5810(2) 0.0274(13) Uani 1 1 d . . . . .
H17 H 0.480868 0.276792 0.604605 0.033 Uiso 1 1 calc R U . . .
C18 C 0.4458(7) 0.5100(5) 0.5634(3) 0.0301(14) Uani 1 1 d . . . . .
H18A H 0.537452 0.525520 0.562404 0.045 Uiso 1 1 calc R U . . .
H18B H 0.397590 0.565017 0.576847 0.045 Uiso 1 1 calc R U . . .
H18C H 0.416055 0.494321 0.527634 0.045 Uiso 1 1 calc R U . . .
C19 C 0.2270(7) 0.3837(6) 0.7907(2) 0.0313(15) Uani 1 1 d . . . . .
H19A H 0.320555 0.386976 0.786865 0.047 Uiso 1 1 calc R U . . .
H19B H 0.197784 0.318571 0.783030 0.047 Uiso 1 1 calc R U . . .
H19C H 0.203104 0.400853 0.826976 0.047 Uiso 1 1 calc R U . . .
C20 C 0.6514(6) 0.3451(5) 0.5777(2) 0.0242(12) Uani 1 1 d . . . . .
H20 H 0.676904 0.407689 0.593736 0.029 Uiso 1 1 calc R U . . .
C21 C 0.7209(6) 0.2617(5) 0.6067(3) 0.0285(13) Uani 1 1 d . . . . .
H21A H 0.693125 0.199273 0.592331 0.034 Uiso 1 1 calc R U . . .
H21B H 0.815156 0.267372 0.602638 0.034 Uiso 1 1 calc R U . . .
C22 C 0.6814(7) 0.3452(6) 0.5166(3) 0.0304(14) Uani 1 1 d . . . . .
H22A H 0.713674 0.408576 0.505287 0.037 Uiso 1 1 calc R U . . .
H22B H 0.746766 0.296304 0.507979 0.037 Uiso 1 1 calc R U . . .
C23 C 0.5545(7) 0.3224(6) 0.4895(3) 0.0310(14) Uani 1 1 d . . . . .
C28 C -0.2187(7) 0.4617(6) 0.7645(3) 0.0390(17) Uani 1 1 d . . . . .
H28A H -0.246189 0.413211 0.738277 0.047 Uiso 1 1 calc R U . . .
H28B H -0.281434 0.461767 0.793979 0.047 Uiso 1 1 calc R U . . .
C29 C -0.0915(8) 0.3423(7) 0.8182(3) 0.0389(17) Uani 1 1 d . . . . .
H29A H -0.133732 0.293665 0.796374 0.058 Uiso 1 1 calc R U . . .
H29B H -0.142409 0.353808 0.850140 0.058 Uiso 1 1 calc R U . . .
H29C H -0.005648 0.320013 0.828169 0.058 Uiso 1 1 calc R U . . .
C30 C 0.2900(7) 0.2742(5) 0.6798(3) 0.0282(14) Uani 1 1 d . . . . .
H30A H 0.235277 0.242523 0.706064 0.042 Uiso 1 1 calc R U . . .
H30B H 0.372441 0.290763 0.696049 0.042 Uiso 1 1 calc R U . . .
H30C H 0.304557 0.230922 0.649884 0.042 Uiso 1 1 calc R U . . .
C31 C 0.4573(7) 0.6636(5) 0.6968(3) 0.0310(14) Uani 1 1 d . . . . .
C32 C 0.4442(8) 0.7626(6) 0.6726(4) 0.047(2) Uani 1 1 d . . . . .
H32A H 0.362558 0.767015 0.653552 0.071 Uiso 1 1 calc R U . . .
H32B H 0.515332 0.773819 0.648016 0.071 Uiso 1 1 calc R U . . .
H32C H 0.446368 0.810694 0.700815 0.071 Uiso 1 1 calc R U . . .
O1 O 0.2491(5) 0.6137(4) 0.7727(2) 0.0340(11) Uani 1 1 d . . . . .
O2 O -0.2148(5) 0.5546(5) 0.7401(2) 0.0443(13) Uani 1 1 d . . . . .
H2A H -0.257747 0.593164 0.758165 0.066 Uiso 1 1 calc R U . . .
O3 O 0.0025(4) 0.3998(4) 0.61785(17) 0.0280(9) Uani 1 1 d . . . . .
O4 O -0.0199(5) 0.4389(4) 0.53240(19) 0.0349(11) Uani 1 1 d . . . . .
O5 O 0.3717(5) 0.6006(4) 0.67583(18) 0.0289(10) Uani 1 1 d . . . . .
O6 O 0.5392(5) 0.6412(4) 0.7295(2) 0.0387(12) Uani 1 1 d . . . . .
O7 O 0.6842(5) 0.2706(4) 0.66260(19) 0.0320(11) Uani 1 1 d . . . . .
H7A H 0.698094 0.218826 0.678164 0.048 Uiso 1 1 calc R U . . .
O8 O 0.4578(5) 0.3092(4) 0.52630(18) 0.0305(10) Uani 1 1 d . . . . .
O9 O 0.5312(5) 0.3176(4) 0.44198(19) 0.0392(12) Uani 1 1 d . . . . .
Cl4 Cl -0.1593(2) 0.55471(17) 0.42720(7) 0.0453(5) Uani 1 1 d . . . . .
Cl5 Cl 0.1233(2) 0.5681(2) 0.42956(8) 0.0551(6) Uani 1 1 d . . . . .
Cl6 Cl -0.00316(18) 0.44271(14) 0.35147(7) 0.0394(4) Uani 1 1 d . . . . .
C2S C -0.0105(8) 0.4917(6) 0.4174(3) 0.0372(16) Uani 1 1 d . . . . .
H2S H -0.007007 0.437547 0.443205 0.045 Uiso 1 1 calc R U . . .

loop_
_atom_site_aniso_label
_atom_site_aniso_U_11
_atom_site_aniso_U_22
_atom_site_aniso_U_33
_atom_site_aniso_U_23
_atom_site_aniso_U_13
_atom_site_aniso_U_12
C1 0.030(3) 0.044(4) 0.013(3) -0.002(3) -0.008(2) 0.002(3)
C2 0.036(4) 0.046(4) 0.026(3) -0.011(3) 0.001(3) 0.003(3)
C3 0.036(3) 0.045(4) 0.018(3) -0.007(3) 0.002(3) -0.004(3)
C4 0.034(3) 0.045(4) 0.025(3) -0.009(3) 0.005(3) -0.005(3)
C5 0.031(3) 0.037(3) 0.016(3) 0.002(2) 0.002(2) -0.003(3)
C6 0.024(3) 0.039(3) 0.017(3) -0.002(2) 0.004(2) -0.003(3)
C7 0.026(3) 0.033(3) 0.016(3) -0.001(2) 0.000(2) 0.000(2)
C8 0.029(3) 0.031(3) 0.015(3) -0.008(2) -0.002(2) 0.001(2)
C9 0.029(3) 0.026(3) 0.016(3) -0.004(2) 0.001(2) 0.006(2)
C10 0.031(3) 0.034(3) 0.015(3) 0.001(3) -0.001(2) 0.002(3)
C11 0.029(3) 0.032(3) 0.015(3) -0.005(2) -0.003(2) 0.003(3)
C12 0.027(3) 0.038(3) 0.013(3) -0.005(2) -0.004(2) 0.001(3)
C13 0.026(3) 0.040(4) 0.020(3) -0.003(3) 0.000(2) -0.005(3)
C14 0.037(3) 0.028(3) 0.013(3) -0.005(2) -0.004(2) -0.006(3)
C15 0.033(3) 0.040(4) 0.012(3) -0.001(2) 0.000(2) 0.002(3)
C16 0.034(3) 0.039(3) 0.013(3) -0.005(2) -0.005(2) -0.001(3)
C17 0.030(3) 0.040(3) 0.013(3) 0.003(2) -0.003(2) 0.002(3)
C18 0.033(3) 0.041(4) 0.017(3) -0.001(3) 0.003(3) 0.003(3)
C19 0.035(3) 0.049(4) 0.011(3) 0.005(3) -0.001(2) 0.001(3)
C20 0.024(3) 0.036(3) 0.013(3) -0.003(2) -0.002(2) 0.001(2)
C21 0.024(3) 0.034(3) 0.028(3) 0.001(3) -0.003(2) -0.001(2)
C22 0.030(3) 0.041(4) 0.021(3) 0.003(3) -0.001(2) 0.002(3)
C23 0.031(3) 0.041(4) 0.021(3) -0.002(3) 0.003(3) 0.011(3)
C28 0.032(3) 0.052(5) 0.033(4) -0.015(3) 0.002(3) -0.004(3)
C29 0.044(4) 0.056(5) 0.017(3) -0.002(3) 0.004(3) 0.004(4)
C30 0.031(3) 0.036(4) 0.017(3) -0.002(3) 0.005(2) 0.000(3)
C31 0.025(3) 0.036(4) 0.032(3) -0.008(3) 0.002(3) 0.000(3)
C32 0.034(4) 0.041(4) 0.066(6) 0.009(4) -0.003(4) -0.003(3)
O1 0.035(3) 0.041(3) 0.026(2) -0.009(2) 0.0025(19) -0.003(2)
O2 0.029(2) 0.059(4) 0.045(3) 0.002(3) 0.008(2) 0.006(2)
O3 0.025(2) 0.042(2) 0.017(2) 0.0003(18) -0.0026(17) 0.003(2)
O4 0.032(2) 0.053(3) 0.019(2) 0.002(2) -0.0032(18) 0.001(2)
O5 0.026(2) 0.039(3) 0.021(2) -0.0024(19) -0.0032(18) -0.0012(19)
O6 0.036(3) 0.047(3) 0.033(3) -0.007(2) -0.009(2) 0.001(2)
O7 0.037(3) 0.040(3) 0.019(2) 0.0026(19) -0.0008(19) 0.002(2)
O8 0.031(2) 0.046(3) 0.014(2) -0.0099(19) -0.0003(17) -0.001(2)
O9 0.040(3) 0.062(3) 0.015(2) -0.010(2) 0.0010(19) 0.002(2)
Cl4 0.0486(10) 0.0629(12) 0.0245(8) 0.0060(8) 0.0021(7) 0.0087(9)
Cl5 0.0506(11) 0.0886(17) 0.0262(9) 0.0026(10) -0.0061(8) -0.0239(11)
Cl6 0.0456(9) 0.0496(9) 0.0231(8) 0.0025(7) -0.0022(7) 0.0021(8)
C2S 0.036(4) 0.055(4) 0.021(3) 0.011(3) -0.002(3) 0.004(3)

loop_
_atom_type_symbol
_atom_type_description
_atom_type_scat_dispersion_real
_atom_type_scat_dispersion_imag
_atom_type_scat_source
C C 0.0181 0.0091 'International Tables Vol C Tables 4.2.6.8 and 6.1.1.4'
H H 0.0000 0.0000 'International Tables Vol C Tables 4.2.6.8 and 6.1.1.4'
Cl Cl 0.3639 0.7018 'International Tables Vol C Tables 4.2.6.8 and 6.1.1.4'
O O 0.0492 0.0322 'International Tables Vol C Tables 4.2.6.8 and 6.1.1.4'

loop_
_geom_angle_atom_site_label_1
_geom_angle_atom_site_label_2
_geom_angle_atom_site_label_3
_geom_angle
_geom_angle_site_symmetry_1
_geom_angle_site_symmetry_3
_geom_angle_publ_flag
C2 C1 C10 115.6(6) . . ?
O1 C1 C2 120.8(7) . . ?
O1 C1 C10 123.4(6) . . ?
C1 C2 H2 117.9 . . ?
C3 C2 C1 124.2(7) . . ?
C3 C2 H2 117.9 . . ?
C2 C3 H3 118.2 . . ?
C2 C3 C4 123.7(6) . . ?
C4 C3 H3 118.2 . . ?
C3 C4 C5 111.7(6) . . ?
C3 C4 C28 105.7(6) . . ?
C5 C4 C28 108.5(6) . . ?
C29 C4 C3 108.2(6) . . ?
C29 C4 C5 114.7(6) . . ?
C29 C4 C28 107.6(6) . . ?
C4 C5 H5 105.5 . . ?
C6 C5 C4 111.9(5) . . ?
C6 C5 H5 105.5 . . ?
C6 C5 C10 111.6(5) . . ?
C10 C5 C4 115.8(5) . . ?
C10 C5 H5 105.5 . . ?
C5 C6 H6A 108.9 . . ?
C5 C6 H6B 108.9 . . ?
C5 C6 C7 113.2(5) . . ?
H6A C6 H6B 107.8 . . ?
C7 C6 H6A 108.9 . . ?
C7 C6 H6B 108.9 . . ?
C6 C7 H7 108.2 . . ?
C8 C7 C6 113.5(5) . . ?
C8 C7 H7 108.2 . . ?
O3 C7 C6 104.7(5) . . ?
O3 C7 H7 108.2 . . ?
O3 C7 C8 113.9(5) . . ?
C7 C8 C9 111.2(5) . . ?
C7 C8 C14 110.2(5) . . ?
C7 C8 C30 103.2(5) . . ?
C14 C8 C9 104.6(5) . . ?
C14 C8 C30 109.7(5) . . ?
C30 C8 C9 117.9(5) . . ?
C8 C9 H9 104.4 . . ?
C8 C9 C10 113.9(5) . . ?
C10 C9 H9 104.4 . . ?
C11 C9 C8 111.2(5) . . ?
C11 C9 H9 104.4 . . ?
C11 C9 C10 117.0(5) . . ?
C1 C10 C5 107.9(5) . . ?
C1 C10 C9 110.3(5) . . ?
C1 C10 C19 104.7(5) . . ?
C5 C10 C9 105.8(5) . . ?
C19 C10 C5 114.1(6) . . ?
C19 C10 C9 113.9(5) . . ?
C9 C11 H11 109.1 . . ?
C12 C11 C9 116.0(5) . . ?
C12 C11 H11 109.1 . . ?
O5 C11 C9 106.8(5) . . ?
O5 C11 H11 109.1 . . ?
O5 C11 C12 106.6(5) . . ?
C11 C12 H12A 108.4 . . ?
C11 C12 H12B 108.4 . . ?
C11 C12 C13 115.6(5) . . ?
H12A C12 H12B 107.4 . . ?
C13 C12 H12A 108.4 . . ?
C13 C12 H12B 108.4 . . ?
C14 C13 C12 108.2(5) . . ?
C14 C13 C17 110.0(6) . . ?
C14 C13 C18 110.6(6) . . ?
C17 C13 C12 107.5(5) . . ?
C17 C13 C18 111.0(5) . . ?
C18 C13 C12 109.5(6) . . ?
C8 C14 C13 118.4(5) . . ?
C15 C14 C8 118.8(6) . . ?
C15 C14 C13 122.5(6) . . ?
C14 C15 H15 118.4 . . ?
C14 C15 C16 123.2(6) . . ?
C16 C15 H15 118.4 . . ?
O3 C16 C15 118.8(6) . . ?
O4 C16 C15 123.9(6) . . ?
O4 C16 O3 116.8(6) . . ?
C13 C17 H17 108.9 . . ?
C13 C17 C20 115.7(6) . . ?
C20 C17 H17 108.9 . . ?
O8 C17 C13 108.5(5) . . ?
O8 C17 H17 108.9 . . ?
O8 C17 C20 105.9(5) . . ?
C13 C18 H18A 109.5 . . ?
C13 C18 H18B 109.5 . . ?
C13 C18 H18C 109.5 . . ?
H18A C18 H18B 109.5 . . ?
H18A C18 H18C 109.5 . . ?
H18B C18 H18C 109.5 . . ?
C10 C19 H19A 109.5 . . ?
C10 C19 H19B 109.5 . . ?
C10 C19 H19C 109.5 . . ?
H19A C19 H19B 109.5 . . ?
H19A C19 H19C 109.5 . . ?
H19B C19 H19C 109.5 . . ?
C17 C20 H20 110.0 . . ?
C21 C20 C17 110.6(5) . . ?
C21 C20 H20 110.0 . . ?
C21 C20 C22 111.7(5) . . ?
C22 C20 C17 104.4(5) . . ?
C22 C20 H20 110.0 . . ?
C20 C21 H21A 110.6 . . ?
C20 C21 H21B 110.6 . . ?
H21A C21 H21B 108.8 . . ?
O7 C21 C20 105.5(5) . . ?
O7 C21 H21A 110.6 . . ?
O7 C21 H21B 110.6 . . ?
C20 C22 H22A 110.6 . . ?
C20 C22 H22B 110.6 . . ?
H22A C22 H22B 108.8 . . ?
C23 C22 C20 105.5(5) . . ?
C23 C22 H22A 110.6 . . ?
C23 C22 H22B 110.6 . . ?
O8 C23 C22 111.0(6) . . ?
O9 C23 C22 128.5(7) . . ?
O9 C23 O8 120.4(7) . . ?
C4 C28 H28A 109.9 . . ?
C4 C28 H28B 109.9 . . ?
H28A C28 H28B 108.3 . . ?
O2 C28 C4 109.1(6) . . ?
O2 C28 H28A 109.9 . . ?
O2 C28 H28B 109.9 . . ?
C4 C29 H29A 109.5 . . ?
C4 C29 H29B 109.5 . . ?
C4 C29 H29C 109.5 . . ?
H29A C29 H29B 109.5 . . ?
H29A C29 H29C 109.5 . . ?
H29B C29 H29C 109.5 . . ?
C8 C30 H30A 109.5 . . ?
C8 C30 H30B 109.5 . . ?
C8 C30 H30C 109.5 . . ?
H30A C30 H30B 109.5 . . ?
H30A C30 H30C 109.5 . . ?
H30B C30 H30C 109.5 . . ?
O5 C31 C32 112.0(6) . . ?
O6 C31 C32 124.4(7) . . ?
O6 C31 O5 123.5(7) . . ?
C31 C32 H32A 109.5 . . ?
C31 C32 H32B 109.5 . . ?
C31 C32 H32C 109.5 . . ?
H32A C32 H32B 109.5 . . ?
H32A C32 H32C 109.5 . . ?
H32B C32 H32C 109.5 . . ?
C28 O2 H2A 109.5 . . ?
C16 O3 C7 114.5(5) . . ?
C31 O5 C11 117.3(5) . . ?
C21 O7 H7A 109.5 . . ?
C23 O8 C17 112.1(5) . . ?
Cl4 C2S Cl6 110.5(4) . . ?
Cl4 C2S H2S 108.2 . . ?
Cl5 C2S Cl4 110.8(5) . . ?
Cl5 C2S Cl6 110.7(4) . . ?
Cl5 C2S H2S 108.2 . . ?
Cl6 C2S H2S 108.2 . . ?

loop_
_geom_bond_atom_site_label_1
_geom_bond_atom_site_label_2
_geom_bond_distance
_geom_bond_site_symmetry_2
_geom_bond_publ_flag
C1 C2 1.481(10) . ?
C1 C10 1.537(10) . ?
C1 O1 1.191(9) . ?
C2 H2 0.9300 . ?
C2 C3 1.317(11) . ?
C3 H3 0.9300 . ?
C3 C4 1.517(10) . ?
C4 C5 1.556(9) . ?
C4 C28 1.558(11) . ?
C4 C29 1.509(12) . ?
C5 H5 0.9800 . ?
C5 C6 1.509(9) . ?
C5 C10 1.556(9) . ?
C6 H6A 0.9700 . ?
C6 H6B 0.9700 . ?
C6 C7 1.525(8) . ?
C7 H7 0.9800 . ?
C7 C8 1.518(9) . ?
C7 O3 1.463(8) . ?
C8 C9 1.568(8) . ?
C8 C14 1.530(9) . ?
C8 C30 1.548(10) . ?
C9 H9 0.9800 . ?
C9 C10 1.568(8) . ?
C9 C11 1.549(9) . ?
C10 C19 1.537(9) . ?
C11 H11 0.9800 . ?
C11 C12 1.533(9) . ?
C11 O5 1.447(8) . ?
C12 H12A 0.9700 . ?
C12 H12B 0.9700 . ?
C12 C13 1.564(8) . ?
C13 C14 1.527(9) . ?
C13 C17 1.538(10) . ?
C13 C18 1.540(10) . ?
C14 C15 1.344(9) . ?
C15 H15 0.9300 . ?
C15 C16 1.442(10) . ?
C16 O3 1.345(8) . ?
C16 O4 1.229(8) . ?
C17 H17 0.9800 . ?
C17 C20 1.550(9) . ?
C17 O8 1.457(7) . ?
C18 H18A 0.9600 . ?
C18 H18B 0.9600 . ?
C18 H18C 0.9600 . ?
C19 H19A 0.9600 . ?
C19 H19B 0.9600 . ?
C19 H19C 0.9600 . ?
C20 H20 0.9800 . ?
C20 C21 1.525(9) . ?
C20 C22 1.543(9) . ?
C21 H21A 0.9700 . ?
C21 H21B 0.9700 . ?
C21 O7 1.437(8) . ?
C22 H22A 0.9700 . ?
C22 H22B 0.9700 . ?
C22 C23 1.491(10) . ?
C23 O8 1.354(9) . ?
C23 O9 1.203(9) . ?
C28 H28A 0.9700 . ?
C28 H28B 0.9700 . ?
C28 O2 1.410(11) . ?
C29 H29A 0.9600 . ?
C29 H29B 0.9600 . ?
C29 H29C 0.9600 . ?
C30 H30A 0.9600 . ?
C30 H30B 0.9600 . ?
C30 H30C 0.9600 . ?
C31 C32 1.489(11) . ?
C31 O5 1.333(9) . ?
C31 O6 1.204(9) . ?
C32 H32A 0.9600 . ?
C32 H32B 0.9600 . ?
C32 H32C 0.9600 . ?
O2 H2A 0.8200 . ?
O7 H7A 0.8200 . ?
Cl4 C2S 1.763(8) . ?
Cl5 C2S 1.748(8) . ?
Cl6 C2S 1.765(8) . ?
C2S H2S 0.9800 . ?

loop_
_geom_torsion_atom_site_label_1
_geom_torsion_atom_site_label_2
_geom_torsion_atom_site_label_3
_geom_torsion_atom_site_label_4
_geom_torsion
_geom_torsion_site_symmetry_1
_geom_torsion_site_symmetry_2
_geom_torsion_site_symmetry_3
_geom_torsion_site_symmetry_4
_geom_torsion_publ_flag
C1 C2 C3 C4 -1.2(12) . . . . ?
C2 C1 C10 C5 42.7(7) . . . . ?
C2 C1 C10 C9 157.9(6) . . . . ?
C2 C1 C10 C19 -79.2(7) . . . . ?
C2 C3 C4 C5 -7.8(11) . . . . ?
C2 C3 C4 C28 -125.6(8) . . . . ?
C2 C3 C4 C29 119.4(8) . . . . ?
C3 C4 C5 C6 165.5(6) . . . . ?
C3 C4 C5 C10 36.1(9) . . . . ?
C3 C4 C28 O2 57.7(7) . . . . ?
C4 C5 C6 C7 169.8(6) . . . . ?
C4 C5 C10 C1 -52.9(8) . . . . ?
C4 C5 C10 C9 -171.0(6) . . . . ?
C4 C5 C10 C19 62.9(8) . . . . ?
C5 C4 C28 O2 -62.3(8) . . . . ?
C5 C6 C7 C8 51.3(7) . . . . ?
C5 C6 C7 O3 -73.5(6) . . . . ?
C6 C5 C10 C1 177.5(5) . . . . ?
C6 C5 C10 C9 59.5(6) . . . . ?
C6 C5 C10 C19 -66.6(7) . . . . ?
C6 C7 C8 C9 -46.8(7) . . . . ?
C6 C7 C8 C14 -162.3(6) . . . . ?
C6 C7 C8 C30 80.6(6) . . . . ?
C6 C7 O3 C16 177.6(5) . . . . ?
C7 C8 C9 C10 52.1(7) . . . . ?
C7 C8 C9 C11 -173.1(5) . . . . ?
C7 C8 C14 C13 -174.3(6) . . . . ?
C7 C8 C14 C15 11.3(8) . . . . ?
C8 C7 O3 C16 53.1(7) . . . . ?
C8 C9 C10 C1 -173.5(5) . . . . ?
C8 C9 C10 C5 -57.1(7) . . . . ?
C8 C9 C10 C19 69.2(7) . . . . ?
C8 C9 C11 C12 4.1(8) . . . . ?
C8 C9 C11 O5 122.8(5) . . . . ?
C8 C14 C15 C16 12.4(11) . . . . ?
C9 C8 C14 C13 66.0(7) . . . . ?
C9 C8 C14 C15 -108.4(7) . . . . ?
C9 C11 C12 C13 44.6(8) . . . . ?
C9 C11 O5 C31 146.2(5) . . . . ?
C10 C1 C2 C3 -18.0(10) . . . . ?
C10 C5 C6 C7 -58.6(7) . . . . ?
C10 C9 C11 C12 137.3(6) . . . . ?
C10 C9 C11 O5 -104.0(6) . . . . ?
C11 C9 C10 C1 54.5(7) . . . . ?
C11 C9 C10 C5 170.9(5) . . . . ?
C11 C9 C10 C19 -62.8(8) . . . . ?
C11 C12 C13 C14 -35.9(8) . . . . ?
C11 C12 C13 C17 -154.6(6) . . . . ?
C11 C12 C13 C18 84.7(7) . . . . ?
C12 C11 O5 C31 -89.2(6) . . . . ?
C12 C13 C14 C8 -19.8(8) . . . . ?
C12 C13 C14 C15 154.3(7) . . . . ?
C12 C13 C17 C20 -59.8(7) . . . . ?
C12 C13 C17 O8 -178.5(5) . . . . ?
C13 C14 C15 C16 -161.7(7) . . . . ?
C13 C17 C20 C21 129.2(6) . . . . ?
C13 C17 C20 C22 -110.5(6) . . . . ?
C13 C17 O8 C23 114.3(6) . . . . ?
C14 C8 C9 C10 171.1(5) . . . . ?
C14 C8 C9 C11 -54.1(7) . . . . ?
C14 C13 C17 C20 -177.4(5) . . . . ?
C14 C13 C17 O8 63.9(6) . . . . ?
C14 C15 C16 O3 -4.1(11) . . . . ?
C14 C15 C16 O4 167.7(7) . . . . ?
C15 C16 O3 C7 -28.9(9) . . . . ?
C17 C13 C14 C8 97.3(7) . . . . ?
C17 C13 C14 C15 -88.6(8) . . . . ?
C17 C20 C21 O7 -64.1(6) . . . . ?
C17 C20 C22 C23 -5.9(7) . . . . ?
C18 C13 C14 C8 -139.7(6) . . . . ?
C18 C13 C14 C15 34.4(9) . . . . ?
C18 C13 C17 C20 59.9(7) . . . . ?
C18 C13 C17 O8 -58.8(7) . . . . ?
C20 C17 O8 C23 -10.5(7) . . . . ?
C20 C22 C23 O8 -0.2(8) . . . . ?
C20 C22 C23 O9 177.8(8) . . . . ?
C21 C20 C22 C23 113.7(6) . . . . ?
C22 C20 C21 O7 -179.9(5) . . . . ?
C22 C23 O8 C17 6.8(8) . . . . ?
C28 C4 C5 C6 -78.4(7) . . . . ?
C28 C4 C5 C10 152.2(6) . . . . ?
C29 C4 C5 C6 41.9(8) . . . . ?
C29 C4 C5 C10 -87.5(8) . . . . ?
C29 C4 C28 O2 173.1(6) . . . . ?
C30 C8 C9 C10 -66.8(7) . . . . ?
C30 C8 C9 C11 68.0(7) . . . . ?
C30 C8 C14 C13 -61.4(8) . . . . ?
C30 C8 C14 C15 124.3(7) . . . . ?
C32 C31 O5 C11 178.8(6) . . . . ?
O1 C1 C2 C3 166.4(8) . . . . ?
O1 C1 C10 C5 -141.8(6) . . . . ?
O1 C1 C10 C9 -26.6(8) . . . . ?
O1 C1 C10 C19 96.3(7) . . . . ?
O3 C7 C8 C9 72.9(7) . . . . ?
O3 C7 C8 C14 -42.7(7) . . . . ?
O3 C7 C8 C30 -159.7(5) . . . . ?
O4 C16 O3 C7 158.7(6) . . . . ?
O5 C11 C12 C13 -74.2(7) . . . . ?
O6 C31 O5 C11 2.0(9) . . . . ?
O8 C17 C20 C21 -110.7(6) . . . . ?
O8 C17 C20 C22 9.6(7) . . . . ?
O9 C23 O8 C17 -171.3(7) . . . . ?

loop_
_smtbx_masks_void_nr
_smtbx_masks_void_average_x
_smtbx_masks_void_average_y
_smtbx_masks_void_average_z
_smtbx_masks_void_volume
_smtbx_masks_void_count_electrons
_smtbx_masks_void_content
1 -0.326 -0.250 0.500 369.5 173.3 ?
2 -0.386 0.250 1.000 369.5 173.7 ?
